data_2202524
loop_
_publ_author_name
'Xue-Mei Li'
'Lei Wang'
'Jian-Hua Xu'
'Shu-Sheng Zhang'
'Hoong-Kun Fun'

_publ_section_title
1-Acetyl-4',5'a-diphenyl-2',2'a,5',5'a-tetrahydrospiro[1<i>H</i>-indole-3,2'-oxeto[5,4-<i>b</i>]oxazol]-2(3<i>H</i>)-one
_journal_issue 12
_journal_name_full 'Acta Crystallographica Section E'
_journal_page_first o1883
_journal_page_last o1885
_journal_paper_doi 10.1107/S1600536803024644
_journal_volume 59
_journal_year 2003
_chemical_formula_iupac 'C25 H18 N2 O4'
_chemical_formula_moiety 'C25 H18 N2 O4'
_chemical_formula_sum 'C25 H18 N2 O4'
_chemical_formula_weight 410.41
_chemical_melting_point 492.0(10)
_chemical_name_systematic
;
1-Acetyl-4',5a'-diphenyl-2',2a',5',5a'-tetrahydrospiro[1H-indole-3,2'-
oxeto[5,4-b]oxazol]-2(3H)-one
;
_space_group_IT_number 14
_symmetry_cell_setting monoclinic
_symmetry_space_group_name_Hall '-P 2ybc'
_symmetry_space_group_name_H-M 'P 1 21/c 1'
_atom_sites_solution_hydrogens geom
_atom_sites_solution_primary direct
_atom_sites_solution_secondary difmap
_audit_creation_method SHELXL-97
_cell_angle_alpha 90.00
_cell_angle_beta 107.4320(10)
_cell_angle_gamma 90.00
_cell_formula_units_Z 4
_cell_length_a 16.1912(10)
_cell_length_b 10.3984(6)
_cell_length_c 12.6742(8)
_cell_measurement_reflns_used 4012
_cell_measurement_temperature 293(2)
_cell_measurement_theta_max 26.80
_cell_measurement_theta_min 2.36
_cell_volume 2035.9(2)
_computing_cell_refinement 'SAINT (Siemens, 1996)'
_computing_data_collection 'SMART (Siemens, 1996)'
_computing_data_reduction SAINT
_computing_molecular_graphics SHELXTL
_computing_publication_material
;
SHELXTL, PARST (Nardelli, 1995) and PLATON (Spek, 1990)
;
_computing_structure_refinement SHELXTL
_computing_structure_solution 'SHELXTL (Sheldrick, 1997)'
_diffrn_ambient_temperature 293(2)
_diffrn_detector_area_resol_mean 8.33
_diffrn_measured_fraction_theta_full 0.996
_diffrn_measured_fraction_theta_max 0.996
_diffrn_measurement_device_type
;
Siemens SMART CCD area-detector
;
_diffrn_measurement_method \w
_diffrn_radiation_monochromator graphite
_diffrn_radiation_source 'fine-focus sealed tube'
_diffrn_radiation_type MoK\a
_diffrn_radiation_wavelength 0.71073
_diffrn_reflns_av_R_equivalents 0.0271
_diffrn_reflns_av_sigmaI/netI 0.0318
_diffrn_reflns_limit_h_max 19
_diffrn_reflns_limit_h_min -19
_diffrn_reflns_limit_k_max 12
_diffrn_reflns_limit_k_min -11
_diffrn_reflns_limit_l_max 10
_diffrn_reflns_limit_l_min -15
_diffrn_reflns_number 9901
_diffrn_reflns_theta_full 25.00
_diffrn_reflns_theta_max 25.00
_diffrn_reflns_theta_min 2.36
_diffrn_standards_decay_% 0
_diffrn_standards_number 0
_exptl_absorpt_coefficient_mu 0.092
_exptl_absorpt_correction_T_max 0.9909
_exptl_absorpt_correction_T_min 0.9642
_exptl_absorpt_correction_type multi-scan
_exptl_absorpt_process_details '(SADABS; Sheldrick, 1996)'
_exptl_crystal_colour colourless
_exptl_crystal_density_diffrn 1.339
_exptl_crystal_density_method 'not measured'
_exptl_crystal_description plate
_exptl_crystal_F_000 856
_exptl_crystal_size_max 0.40
_exptl_crystal_size_mid 0.30
_exptl_crystal_size_min 0.10
_refine_diff_density_max 0.157
_refine_diff_density_min -0.234
_refine_ls_extinction_method none
_refine_ls_goodness_of_fit_ref 1.167
_refine_ls_hydrogen_treatment mixed
_refine_ls_matrix_type full
_refine_ls_number_parameters 337
_refine_ls_number_reflns 3567
_refine_ls_number_restraints 0
_refine_ls_restrained_S_all 1.167
_refine_ls_R_factor_all 0.0788
_refine_ls_R_factor_gt 0.0598
_refine_ls_shift/su_max 0.001
_refine_ls_shift/su_mean 0.000
_refine_ls_structure_factor_coef Fsqd
_refine_ls_weighting_details 'calc w = 1/[\s^2^(Fo^2^)+(0.0494P)^2^+0.7969P] where P = (Fo^2^+2Fc^2^)/3'
_refine_ls_weighting_scheme calc
_refine_ls_wR_factor_gt 0.1274
_refine_ls_wR_factor_ref 0.1362
_reflns_number_gt 2683
_reflns_number_total 3567
_reflns_threshold_expression I>2\s(I)
_cod_data_source_file ci6294.cif
_cod_data_source_block I
_cod_depositor_comments
;
The following automatic conversions were performed:
'_symmetry_cell_setting' value 'Monoclinic' changed to 'monoclinic'
according to '/home/saulius/struct/CIF-dictionaries/cif_core.dic'
dictionary named 'cif_core.dic' version 2.4.1 from 2010-06-29.

Automatic conversion script
Id: cif_fix_enum 1527 2010-12-29 10:47:43Z saulius 

The following automatic conversions were performed:

'_chemical_melting_point' value '491--493 K' was changed to
'492.0(10)' - the average value was taken and precision was
estimated.

Automatic conversion script
Id: cif_fix_values 1646 2011-03-28 12:23:43Z adriana 

The following automatic conversions were performed:

'_chemical_melting_point' value '491--493 K' was changed to
'492.0(10)' - the average value was taken and precision was
estimated.

'_symmetry_cell_setting' value 'Monoclinic' changed to
'monoclinic' according to
/home/saulius/struct/CIF-dictionaries/cif_core.dic dictionary named
'cif_core.dic' version 2.4.1 from 2010-06-29.

Automatic conversion script
Id: cif_fix_values 1715 2011-07-08 13:25:40Z adriana 
;
_cod_original_sg_symbol_H-M 'P 21/c'
_cod_database_code 2202524
_cod_database_fobs_code 2202524

loop_
_symmetry_equiv_pos_as_xyz
'x, y, z'
'-x, y+1/2, -z+1/2'
'-x, -y, -z'
'x, -y-1/2, z-1/2'

loop_
_atom_site_label
_atom_site_fract_x
_atom_site_fract_y
_atom_site_fract_z
_atom_site_U_iso_or_equiv
_atom_site_adp_type
_atom_site_calc_flag
_atom_site_refinement_flags
_atom_site_occupancy
_atom_site_disorder_assembly
_atom_site_disorder_group
_atom_site_type_symbol
O1 0.66990(9) 1.01001(15) 0.60090(14) 0.0437(4) Uani d . 1 . . O
O2 0.78606(10) 1.05041(16) 0.52549(13) 0.0470(5) Uani d . 1 . . O
O3 0.79986(11) 0.77676(18) 0.55875(16) 0.0566(5) Uani d . 1 . . O
O4 1.05555(13) 0.68101(19) 0.59529(16) 0.0639(6) Uani d . 1 . . O
N1 0.77576(12) 0.9336(2) 0.74877(16) 0.0427(5) Uani d . 1 . . N
N2 0.94860(12) 0.81393(18) 0.60713(15) 0.0396(5) Uani d . 1 . . N
C1 0.69765(15) 0.9256(2) 0.6880(2) 0.0391(6) Uani d . 1 . . C
C2 0.74349(15) 1.0906(2) 0.6032(2) 0.0417(6) Uani d . 1 . . C
C3 0.81479(15) 1.0332(2) 0.7010(2) 0.0403(6) Uani d . 1 . . C
C4 0.85690(14) 0.9905(2) 0.61075(19) 0.0376(6) Uani d . 1 . . C
C5 0.94683(15) 1.0351(2) 0.62400(18) 0.0390(6) Uani d . 1 . . C
C6 0.98074(18) 1.1578(3) 0.6394(2) 0.0482(7) Uani d . 1 . . C
C7 1.0695(2) 1.1726(3) 0.6598(2) 0.0586(8) Uani d . 1 . . C
C8 1.1215(2) 1.0670(4) 0.6664(2) 0.0618(9) Uani d . 1 . . C
C9 1.08850(17) 0.9437(3) 0.6518(2) 0.0532(7) Uani d . 1 . . C
C10 0.99992(15) 0.9291(2) 0.62894(18) 0.0399(6) Uani d . 1 . . C
C11 0.86116(15) 0.8469(2) 0.58892(19) 0.0401(6) Uani d . 1 . . C
C12 0.98007(18) 0.6921(3) 0.58910(19) 0.0472(6) Uani d . 1 . . C
C13 0.9182(2) 0.5828(3) 0.5622(3) 0.0667(8) Uani d . 1 . . C
H13A 0.9496 0.5039 0.5649 0.100 Uiso calc R 1 . . H
H13B 0.8788 0.5943 0.4894 0.100 Uiso calc R 1 . . H
H13C 0.8864 0.5795 0.6150 0.100 Uiso calc R 1 . . H
C14 0.71735(16) 1.2276(2) 0.5917(2) 0.0514(7) Uani d . 1 . . C
C15 0.73969(19) 1.3089(3) 0.5185(3) 0.0642(9) Uani d . 1 . . C
C16 0.7142(2) 1.4362(3) 0.5099(4) 0.0891(13) Uani d . 1 . . C
C17 0.6686(3) 1.4833(4) 0.5759(5) 0.1175(19) Uani d . 1 . . C
C18 0.6471(3) 1.4049(4) 0.6488(5) 0.1315(19) Uani d . 1 . . C
H18 0.6160 1.4373 0.6939 0.158 Uiso calc R 1 . . H
C19 0.6709(3) 1.2777(3) 0.6566(4) 0.0919(13) Uani d . 1 . . C
C20 0.63263(15) 0.8359(2) 0.7048(2) 0.0434(6) Uani d . 1 . . C
C21 0.55174(18) 0.8240(3) 0.6287(3) 0.0640(8) Uani d . 1 . . C
C22 0.4937(2) 0.7353(4) 0.6470(4) 0.0876(12) Uani d . 1 . . C
C23 0.5158(2) 0.6613(4) 0.7404(4) 0.0829(11) Uani d . 1 . . C
C24 0.5948(2) 0.6736(3) 0.8164(3) 0.0702(9) Uani d . 1 . . C
C25 0.6537(2) 0.7603(3) 0.7994(3) 0.0550(7) Uani d . 1 . . C
H3 0.8500(14) 1.091(2) 0.7540(19) 0.036(6) Uiso d . 1 . . H
H6 0.9435(15) 1.230(2) 0.635(2) 0.043(7) Uiso d . 1 . . H
H7 1.0923(18) 1.256(3) 0.671(2) 0.064(8) Uiso d . 1 . . H
H8 1.1824(19) 1.078(3) 0.685(2) 0.063(8) Uiso d . 1 . . H
H9 1.1233(17) 0.871(3) 0.656(2) 0.054(8) Uiso d . 1 . . H
H15 0.772(2) 1.274(3) 0.472(3) 0.080(11) Uiso d . 1 . . H
H16 0.728(2) 1.491(4) 0.456(3) 0.097(12) Uiso d . 1 . . H
H17 0.651(3) 1.569(4) 0.569(3) 0.124(15) Uiso d . 1 . . H
H19 0.660(2) 1.227(3) 0.708(3) 0.076(10) Uiso d . 1 . . H
H21 0.5394(17) 0.874(3) 0.565(2) 0.058(8) Uiso d . 1 . . H
H22 0.441(2) 0.734(3) 0.596(3) 0.091(11) Uiso d . 1 . . H
H23 0.473(2) 0.602(3) 0.755(3) 0.100(11) Uiso d . 1 . . H
H24 0.612(2) 0.619(3) 0.879(3) 0.083(11) Uiso d . 1 . . H
H25 0.7089(19) 0.775(3) 0.849(2) 0.065(9) Uiso d . 1 . . H

loop_
_atom_site_aniso_label
_atom_site_aniso_U_11
_atom_site_aniso_U_22
_atom_site_aniso_U_33
_atom_site_aniso_U_12
_atom_site_aniso_U_13
_atom_site_aniso_U_23
O1 0.0336(9) 0.0437(9) 0.0488(10) -0.0012(7) 0.0047(7) 0.0036(8)
O2 0.0434(9) 0.0601(11) 0.0357(9) 0.0102(8) 0.0091(8) 0.0029(8)
O3 0.0451(10) 0.0582(12) 0.0638(12) -0.0102(9) 0.0122(9) -0.0138(10)
O4 0.0564(12) 0.0750(14) 0.0594(13) 0.0269(10) 0.0160(10) 0.0061(10)
N1 0.0363(11) 0.0568(13) 0.0357(11) 0.0000(9) 0.0116(9) 0.0012(10)
N2 0.0373(11) 0.0480(12) 0.0335(11) 0.0018(9) 0.0109(9) -0.0001(9)
C1 0.0382(13) 0.0407(13) 0.0377(13) 0.0051(11) 0.0106(11) -0.0033(11)
C2 0.0347(13) 0.0457(14) 0.0442(14) -0.0008(10) 0.0108(11) -0.0019(11)
C3 0.0349(12) 0.0489(15) 0.0354(13) -0.0044(11) 0.0083(11) -0.0073(12)
C4 0.0319(12) 0.0456(14) 0.0325(12) 0.0013(10) 0.0056(10) 0.0011(11)
C5 0.0409(13) 0.0491(15) 0.0278(12) -0.0052(11) 0.0113(10) 0.0004(11)
C6 0.0587(18) 0.0504(17) 0.0390(15) -0.0129(14) 0.0197(13) -0.0028(12)
C7 0.069(2) 0.073(2) 0.0377(15) -0.0356(18) 0.0222(14) -0.0085(14)
C8 0.0437(17) 0.102(3) 0.0417(16) -0.0234(18) 0.0165(13) -0.0064(16)
C9 0.0385(15) 0.078(2) 0.0435(16) 0.0007(15) 0.0131(12) -0.0005(15)
C10 0.0388(13) 0.0573(15) 0.0243(12) -0.0036(11) 0.0104(10) 0.0002(11)
C11 0.0376(13) 0.0510(15) 0.0307(13) -0.0021(12) 0.0088(11) -0.0027(11)
C12 0.0581(17) 0.0553(16) 0.0293(13) 0.0168(13) 0.0146(12) 0.0066(12)
C13 0.093(2) 0.0509(17) 0.065(2) 0.0014(16) 0.0376(18) -0.0075(15)
C14 0.0424(14) 0.0444(15) 0.0675(18) -0.0013(12) 0.0164(13) 0.0006(14)
C15 0.0486(17) 0.0560(19) 0.083(2) -0.0044(14) 0.0121(16) 0.0133(17)
C16 0.070(2) 0.053(2) 0.132(4) -0.0113(18) 0.011(2) 0.025(2)
C17 0.108(3) 0.041(2) 0.197(6) 0.009(2) 0.036(4) -0.005(3)
C18 0.173(5) 0.060(3) 0.194(5) 0.030(3) 0.104(4) -0.010(3)
C19 0.122(3) 0.055(2) 0.123(3) 0.013(2) 0.073(3) 0.003(2)
C20 0.0374(13) 0.0429(14) 0.0517(16) 0.0036(11) 0.0163(12) -0.0041(12)
C21 0.0455(16) 0.068(2) 0.072(2) -0.0073(14) 0.0086(15) 0.0118(17)
C22 0.0433(18) 0.090(3) 0.119(3) -0.0148(18) 0.009(2) 0.014(2)
C23 0.064(2) 0.071(2) 0.127(3) -0.0081(18) 0.048(2) 0.018(2)
C24 0.077(2) 0.062(2) 0.084(2) 0.0035(17) 0.043(2) 0.0172(19)
C25 0.0551(17) 0.0572(18) 0.0549(18) 0.0002(14) 0.0199(15) 0.0047(14)

loop_
_atom_type_symbol
_atom_type_description
_atom_type_scat_dispersion_real
_atom_type_scat_dispersion_imag
_atom_type_scat_source
C C 0.0033 0.0016 'International Tables Vol C Tables 4.2.6.8 and 6.1.1.4'
H H 0.0000 0.0000 'International Tables Vol C Tables 4.2.6.8 and 6.1.1.4'
N N 0.0061 0.0033 'International Tables Vol C Tables 4.2.6.8 and 6.1.1.4'
O O 0.0106 0.0060 'International Tables Vol C Tables 4.2.6.8 and 6.1.1.4'

loop_
_geom_angle_atom_site_label_1
_geom_angle_atom_site_label_2
_geom_angle_atom_site_label_3
_geom_angle
C1 O1 C2 106.49(17)
C2 O2 C4 92.82(16)
C1 N1 C3 105.93(19)
C11 N2 C12 125.9(2)
C11 N2 C10 108.93(19)
C12 N2 C10 124.3(2)
N1 C1 O1 118.1(2)
N1 C1 C20 125.4(2)
O1 C1 C20 116.5(2)
O2 C2 O1 112.43(19)
O2 C2 C14 113.5(2)
O1 C2 C14 110.19(19)
O2 C2 C3 92.36(17)
O1 C2 C3 101.85(19)
C14 C2 C3 125.2(2)
N1 C3 C2 107.49(19)
N1 C3 C4 116.6(2)
C2 C3 C4 84.69(17)
N1 C3 H3 113.7(13)
C2 C3 H3 118.1(13)
C4 C3 H3 113.2(13)
O2 C4 C5 118.40(19)
O2 C4 C11 110.62(18)
C5 C4 C11 103.30(19)
O2 C4 C3 90.12(16)
C5 C4 C3 117.12(19)
C11 C4 C3 117.7(2)
C6 C5 C10 120.9(2)
C6 C5 C4 129.7(2)
C10 C5 C4 109.2(2)
C5 C6 C7 118.3(3)
C5 C6 H6 120.0(14)
C7 C6 H6 121.7(14)
C8 C7 C6 120.4(3)
C8 C7 H7 121.8(17)
C6 C7 H7 117.8(17)
C7 C8 C9 121.9(3)
C7 C8 H8 119.2(17)
C9 C8 H8 118.8(17)
C8 C9 C10 117.7(3)
C8 C9 H9 122.6(16)
C10 C9 H9 119.6(16)
C9 C10 C5 120.8(2)
C9 C10 N2 129.4(2)
C5 C10 N2 109.8(2)
O3 C11 N2 126.9(2)
O3 C11 C4 125.2(2)
N2 C11 C4 107.86(19)
O4 C12 N2 118.9(3)
O4 C12 C13 122.8(2)
N2 C12 C13 118.3(2)
C12 C13 H13A 109.5
C12 C13 H13B 109.5
H13A C13 H13B 109.5
C12 C13 H13C 109.5
H13A C13 H13C 109.5
H13B C13 H13C 109.5
C19 C14 C15 118.1(3)
C19 C14 C2 119.9(3)
C15 C14 C2 122.0(3)
C14 C15 C16 120.5(4)
C14 C15 H15 118.7(19)
C16 C15 H15 121(2)
C17 C16 C15 120.0(4)
C17 C16 H16 120(2)
C15 C16 H16 120(2)
C18 C17 C16 120.0(4)
C18 C17 H17 120(3)
C16 C17 H17 120(3)
C17 C18 C19 120.3(5)
C17 C18 H18 119.9
C19 C18 H18 119.9
C14 C19 C18 121.1(4)
C14 C19 H19 119(2)
C18 C19 H19 120(2)
C21 C20 C25 119.3(3)
C21 C20 C1 121.8(2)
C25 C20 C1 118.9(2)
C20 C21 C22 119.5(3)
C20 C21 H21 117.9(17)
C22 C21 H21 122.5(17)
C23 C22 C21 120.4(4)
C23 C22 H22 124(2)
C21 C22 H22 116(2)
C24 C23 C22 120.5(3)
C24 C23 H23 120(2)
C22 C23 H23 120(2)
C23 C24 C25 120.1(3)
C23 C24 H24 121(2)
C25 C24 H24 118(2)
C24 C25 C20 120.3(3)
C24 C25 H25 124.5(18)
C20 C25 H25 115.3(18)

loop_
_geom_bond_atom_site_label_1
_geom_bond_atom_site_label_2
_geom_bond_site_symmetry_2
_geom_bond_distance
_geom_bond_publ_flag
O1 C1 . 1.376(3) yes
O1 C2 . 1.450(3) yes
O2 C2 . 1.423(3) ?
O2 C4 . 1.459(3) ?
O3 C11 . 1.198(3) ?
O4 C12 . 1.207(3) ?
N1 C1 . 1.271(3) yes
N1 C3 . 1.438(3) yes
N2 C11 . 1.407(3) ?
N2 C12 . 1.409(3) ?
N2 C10 . 1.436(3) ?
C1 C20 . 1.470(3) ?
C2 C14 . 1.481(4) ?
C2 C3 . 1.539(3) yes
C3 C4 . 1.561(3) ?
C3 H3 . 0.95(2) ?
C4 C5 . 1.489(3) ?
C4 C11 . 1.524(3) ?
C5 C6 . 1.379(3) ?
C5 C10 . 1.388(3) ?
C6 C7 . 1.390(4) ?
C6 H6 . 0.95(2) ?
C7 C8 . 1.371(4) ?
C7 H7 . 0.94(3) ?
C8 C9 . 1.381(4) ?
C8 H8 . 0.95(3) ?
C9 C10 . 1.384(3) ?
C9 H9 . 0.93(3) ?
C12 C13 . 1.485(4) ?
C13 H13A . 0.96 ?
C13 H13B . 0.96 ?
C13 H13C . 0.96 ?
C14 C19 . 1.372(4) ?
C14 C15 . 1.381(4) ?
C15 C16 . 1.382(5) ?
C15 H15 . 0.97(3) ?
C16 C17 . 1.361(6) ?
C16 H16 . 0.96(4) ?
C17 C18 . 1.354(7) ?
C17 H17 . 0.93(4) ?
C18 C19 . 1.373(5) ?
C18 H18 . 0.93 ?
C19 H19 . 0.90(3) ?
C20 C21 . 1.380(4) ?
C20 C25 . 1.387(4) ?
C21 C22 . 1.385(5) ?
C21 H21 . 0.94(3) ?
C22 C23 . 1.367(5) ?
C22 H22 . 0.90(3) ?
C23 C24 . 1.357(5) ?
C23 H23 . 0.98(4) ?
C24 C25 . 1.376(4) ?
C24 H24 . 0.95(3) ?
C25 H25 . 0.94(3) ?

loop_
_geom_hbond_atom_site_label_D
_geom_hbond_atom_site_label_H
_geom_hbond_atom_site_label_A
_geom_hbond_site_symmetry_A
_geom_hbond_distance_DH
_geom_hbond_distance_HA
_geom_hbond_distance_DA
_geom_hbond_angle_DHA
_geom_hbond_publ_flag
C3 H3 O4 2_756 0.95(2) 2.26(2) 3.192(3) 165(2) yes
C9 H9 O4 1_555 0.93(3) 2.28(3) 2.834(4) 117(2) yes
C15 H15 O2 1_555 0.97(3) 2.41(3) 2.785(4) 102(2) yes
C21 H21 O1 1_555 0.93(3) 2.47(3) 2.816(4) 102(2) yes
C25 H25 N1 1_555 0.94(3) 2.52(3) 2.885(4) 104(2) yes

loop_
_geom_torsion_atom_site_label_1
_geom_torsion_atom_site_label_2
_geom_torsion_atom_site_label_3
_geom_torsion_atom_site_label_4
_geom_torsion
C3 N1 C1 O1 -2.4(3)
C3 N1 C1 C20 179.8(2)
C2 O1 C1 N1 0.0(3)
C2 O1 C1 C20 178.1(2)
C4 O2 C2 O1 -103.03(19)
C4 O2 C2 C14 131.1(2)
C4 O2 C2 C3 0.82(18)
C1 O1 C2 O2 99.7(2)
C1 O1 C2 C14 -132.6(2)
C1 O1 C2 C3 2.1(2)
C1 N1 C3 C2 3.6(3)
C1 N1 C3 C4 -89.2(2)
O2 C2 C3 N1 -116.99(19)
O1 C2 C3 N1 -3.5(2)
C14 C2 C3 N1 121.9(3)
O2 C2 C3 C4 -0.77(17)
O1 C2 C3 C4 112.74(18)
C14 C2 C3 C4 -121.9(3)
C2 O2 C4 C5 -122.1(2)
C2 O2 C4 C11 119.0(2)
C2 O2 C4 C3 -0.81(18)
N1 C3 C4 O2 107.7(2)
C2 C3 C4 O2 0.75(17)
N1 C3 C4 C5 -130.0(2)
C2 C3 C4 C5 123.1(2)
N1 C3 C4 C11 -5.8(3)
C2 C3 C4 C11 -112.8(2)
O2 C4 C5 C6 53.5(3)
C11 C4 C5 C6 176.2(2)
C3 C4 C5 C6 -52.7(3)
O2 C4 C5 C10 -131.9(2)
C11 C4 C5 C10 -9.3(2)
C3 C4 C5 C10 121.8(2)
C10 C5 C6 C7 0.2(4)
C4 C5 C6 C7 174.1(2)
C5 C6 C7 C8 -1.3(4)
C6 C7 C8 C9 0.9(4)
C7 C8 C9 C10 0.6(4)
C8 C9 C10 C5 -1.7(4)
C8 C9 C10 N2 178.0(2)
C6 C5 C10 C9 1.4(4)
C4 C5 C10 C9 -173.7(2)
C6 C5 C10 N2 -178.4(2)
C4 C5 C10 N2 6.5(3)
C11 N2 C10 C9 179.7(2)
C12 N2 C10 C9 -9.9(4)
C11 N2 C10 C5 -0.5(3)
C12 N2 C10 C5 169.9(2)
C12 N2 C11 O3 2.5(4)
C10 N2 C11 O3 172.7(2)
C12 N2 C11 C4 -175.6(2)
C10 N2 C11 C4 -5.4(2)
O2 C4 C11 O3 -41.7(3)
C5 C4 C11 O3 -169.3(2)
C3 C4 C11 O3 59.9(3)
O2 C4 C11 N2 136.54(18)
C5 C4 C11 N2 8.9(2)
C3 C4 C11 N2 -121.9(2)
C11 N2 C12 O4 171.1(2)
C10 N2 C12 O4 2.3(3)
C11 N2 C12 C13 -8.4(3)
C10 N2 C12 C13 -177.2(2)
O2 C2 C14 C19 176.0(3)
O1 C2 C14 C19 48.9(4)
C3 C2 C14 C19 -72.9(4)
O2 C2 C14 C15 -5.3(3)
O1 C2 C14 C15 -132.4(3)
C3 C2 C14 C15 105.8(3)
C19 C14 C15 C16 -1.3(5)
C2 C14 C15 C16 180.0(3)
C14 C15 C16 C17 1.7(6)
C15 C16 C17 C18 -1.0(7)
C16 C17 C18 C19 -0.1(8)
C15 C14 C19 C18 0.2(6)
C2 C14 C19 C18 178.9(4)
C17 C18 C19 C14 0.5(8)
N1 C1 C20 C21 -173.2(3)
O1 C1 C20 C21 9.0(3)
N1 C1 C20 C25 6.2(4)
O1 C1 C20 C25 -171.6(2)
C25 C20 C21 C22 -1.2(5)
C1 C20 C21 C22 178.2(3)
C20 C21 C22 C23 0.9(6)
C21 C22 C23 C24 0.0(6)
C22 C23 C24 C25 -0.5(6)
C23 C24 C25 C20 0.1(5)
C21 C20 C25 C24 0.7(4)
C1 C20 C25 C24 -178.7(3)
